data_7201528
loop_
_publ_author_name
'Schmidtmann, Marc'
'Wilson, Chick C.'

_publ_section_title
;
 Hydrogen transfer in pentachlorophenol -- dimethylpyridine complexes
;
_journal_issue 2
_journal_name_full CrystEngComm
_journal_page_first 177
_journal_paper_doi 10.1039/b709110a
_journal_volume 10
_journal_year 2008
_chemical_formula_sum 'C13 H10 Cl5 N O'
_chemical_formula_weight 373.47
_chemical_name_systematic
;
?
;
_space_group_IT_number 2
_symmetry_cell_setting triclinic
_symmetry_space_group_name_Hall '-P 1'
_symmetry_space_group_name_H-M 'P -1'
_atom_sites_solution_hydrogens difmap
_atom_sites_solution_primary direct
_atom_sites_solution_secondary difmap
_audit_creation_method SHELXL-97
_cell_angle_alpha 93.097(9)
_cell_angle_beta 102.689(8)
_cell_angle_gamma 100.189(7)
_cell_formula_units_Z 2
_cell_length_a 7.0775(9)
_cell_length_b 8.3612(11)
_cell_length_c 12.9536(19)
_cell_measurement_reflns_used 1754
_cell_measurement_temperature 100(2)
_cell_measurement_theta_max 26.88
_cell_measurement_theta_min 2.49
_cell_volume 732.58(17)
_computing_cell_refinement 'Bruker AXS SAINT V7.34A'
_computing_data_collection 'Bruker AXS X8 Apex2'
_computing_data_reduction 'Bruker AXS SAINT V7.34A'
_computing_molecular_graphics 'Bruker AXS XP'
_computing_structure_refinement 'SHELXL-97 (Sheldrick, 1997)'
_computing_structure_solution 'SHELXS-97 (Sheldrick, 1990)'
_diffrn_ambient_temperature 100(2)
_diffrn_measured_fraction_theta_full 0.980
_diffrn_measured_fraction_theta_max 0.980
_diffrn_measurement_device_type 'CCD area detector'
_diffrn_measurement_method 'phi and omega scans'
_diffrn_radiation_monochromator graphite
_diffrn_radiation_source 'fine-focus sealed tube'
_diffrn_radiation_type MoK\a
_diffrn_radiation_wavelength 0.71073
_diffrn_reflns_av_R_equivalents 0.0000
_diffrn_reflns_av_sigmaI/netI 0.0605
_diffrn_reflns_limit_h_max 8
_diffrn_reflns_limit_h_min -9
_diffrn_reflns_limit_k_max 10
_diffrn_reflns_limit_k_min -10
_diffrn_reflns_limit_l_max 16
_diffrn_reflns_limit_l_min 0
_diffrn_reflns_number 3605
_diffrn_reflns_theta_full 27.33
_diffrn_reflns_theta_max 27.33
_diffrn_reflns_theta_min 1.62
_exptl_absorpt_coefficient_mu 0.982
_exptl_absorpt_correction_type multi-scan
_exptl_absorpt_process_details 'TWINABS V1.05 (Sheldrick, 2003)'
_exptl_crystal_colour colorless
_exptl_crystal_density_diffrn 1.693
_exptl_crystal_density_method 'not measured'
_exptl_crystal_description plate
_exptl_crystal_F_000 376
_refine_diff_density_max 0.485
_refine_diff_density_min -0.318
_refine_diff_density_rms 0.068
_refine_ls_extinction_method none
_refine_ls_goodness_of_fit_ref 0.897
_refine_ls_hydrogen_treatment mixed
_refine_ls_matrix_type full
_refine_ls_number_parameters 188
_refine_ls_number_reflns 3605
_refine_ls_number_restraints 0
_refine_ls_restrained_S_all 0.897
_refine_ls_R_factor_all 0.0499
_refine_ls_R_factor_gt 0.0316
_refine_ls_shift/su_max 0.001
_refine_ls_shift/su_mean 0.000
_refine_ls_structure_factor_coef Fsqd
_refine_ls_weighting_details 'calc w=1/[\s^2^(Fo^2^)+(0.0250P)^2^+0.0000P] where P=(Fo^2^+2Fc^2^)/3'
_refine_ls_weighting_scheme calc
_refine_ls_wR_factor_gt 0.0591
_refine_ls_wR_factor_ref 0.0627
_reflns_number_gt 2670
_reflns_number_total 3605
_reflns_threshold_expression >2sigma(I)
_cod_data_source_file b709110a.txt
_cod_data_source_block 34lpcp2_5
_cod_database_code 7201528

loop_
_symmetry_equiv_pos_as_xyz
'x, y, z'
'-x, -y, -z'

loop_
_atom_site_label
_atom_site_type_symbol
_atom_site_fract_x
_atom_site_fract_y
_atom_site_fract_z
_atom_site_U_iso_or_equiv
_atom_site_adp_type
_atom_site_occupancy
_atom_site_symmetry_multiplicity
_atom_site_calc_flag
_atom_site_refinement_flags
_atom_site_disorder_assembly
_atom_site_disorder_group
Cl1 Cl 0.30080(8) 0.79044(7) 0.30485(5) 0.02069(15) Uani 1 1 d . . .
Cl2 Cl 0.38851(8) 0.83800(7) 0.55119(5) 0.01977(14) Uani 1 1 d . . .
Cl3 Cl 0.30883(8) 0.54162(7) 0.67964(4) 0.01919(14) Uani 1 1 d . . .
Cl4 Cl 0.14891(8) 0.19327(7) 0.56020(5) 0.01896(14) Uani 1 1 d . . .
Cl5 Cl 0.06771(8) 0.14657(7) 0.31341(5) 0.01995(14) Uani 1 1 d . . .
O1 O 0.1616(3) 0.4409(2) 0.21506(13) 0.0224(4) Uani 1 1 d . . .
H1 H 0.219(4) 0.504(3) 0.190(2) 0.041(10) Uiso 1 1 d . . .
C1 C 0.1981(3) 0.4701(3) 0.32095(18) 0.0156(5) Uani 1 1 d . . .
C2 C 0.2655(3) 0.6237(3) 0.37599(18) 0.0146(5) Uani 1 1 d . . .
C3 C 0.3011(3) 0.6461(3) 0.48598(18) 0.0136(5) Uani 1 1 d . . .
C4 C 0.2658(3) 0.5128(3) 0.54330(16) 0.0135(5) Uani 1 1 d . . .
C5 C 0.1946(3) 0.3588(3) 0.48986(18) 0.0133(5) Uani 1 1 d . . .
C6 C 0.1605(3) 0.3377(3) 0.38061(18) 0.0145(5) Uani 1 1 d . . .
C7 C 0.5240(4) 0.6845(3) 0.1051(2) 0.0287(6) Uani 1 1 d . . .
H7A H 0.6005 0.6676 0.1723 0.034 Uiso 1 1 calc R . .
C8 C 0.6210(3) 0.7737(3) 0.04028(19) 0.0191(5) Uani 1 1 d . . .
C9 C 0.5133(3) 0.8030(3) -0.05831(19) 0.0196(5) Uani 1 1 d . . .
C10 C 0.3100(4) 0.7342(3) -0.08360(19) 0.0245(6) Uani 1 1 d . . .
H10A H 0.2279 0.7495 -0.1495 0.029 Uiso 1 1 calc R . .
C11 C 0.2320(4) 0.6445(3) -0.0114(2) 0.0228(6) Uani 1 1 d . . .
H11A H 0.0953 0.5971 -0.0306 0.027 Uiso 1 1 calc R . .
C12 C 0.8401(4) 0.8405(3) 0.0761(2) 0.0401(8) Uani 1 1 d . . .
H12A H 0.8919 0.8017 0.1448 0.060 Uiso 1 1 calc R . .
H12B H 0.8637 0.9601 0.0834 0.060 Uiso 1 1 calc R . .
H12C H 0.9069 0.8030 0.0233 0.060 Uiso 1 1 calc R . .
C13 C 0.6060(4) 0.8994(3) -0.1334(2) 0.0341(7) Uani 1 1 d . . .
H13A H 0.6789 1.0054 -0.0969 0.051 Uiso 1 1 calc R . .
H13B H 0.5033 0.9164 -0.1938 0.051 Uiso 1 1 calc R . .
H13C H 0.6971 0.8401 -0.1590 0.051 Uiso 1 1 calc R . .
N1 N 0.3346(3) 0.6199(3) 0.08304(17) 0.0287(5) Uani 1 1 d . . .

loop_
_atom_site_aniso_label
_atom_site_aniso_U_11
_atom_site_aniso_U_22
_atom_site_aniso_U_33
_atom_site_aniso_U_23
_atom_site_aniso_U_13
_atom_site_aniso_U_12
Cl1 0.0278(4) 0.0159(3) 0.0190(3) 0.0077(3) 0.0070(3) 0.0022(3)
Cl2 0.0251(4) 0.0135(3) 0.0197(3) 0.0009(2) 0.0057(3) 0.0007(2)
Cl3 0.0241(3) 0.0209(3) 0.0129(3) 0.0034(2) 0.0049(3) 0.0038(2)
Cl4 0.0243(3) 0.0151(3) 0.0190(3) 0.0074(2) 0.0071(3) 0.0035(2)
Cl5 0.0263(4) 0.0139(3) 0.0191(3) 0.0004(2) 0.0076(3) -0.0002(2)
O1 0.0311(11) 0.0189(10) 0.0143(9) 0.0031(8) 0.0067(8) -0.0049(8)
C1 0.0148(13) 0.0191(12) 0.0139(12) 0.0040(10) 0.0048(10) 0.0033(10)
C2 0.0134(12) 0.0144(12) 0.0174(13) 0.0081(10) 0.0049(10) 0.0028(9)
C3 0.0088(12) 0.0141(12) 0.0167(13) -0.0004(10) 0.0018(10) 0.0011(9)
C4 0.0120(12) 0.0190(12) 0.0109(11) 0.0023(10) 0.0040(10) 0.0051(9)
C5 0.0111(12) 0.0123(12) 0.0190(13) 0.0073(9) 0.0066(10) 0.0030(9)
C6 0.0138(13) 0.0113(12) 0.0187(13) 0.0005(10) 0.0050(10) 0.0020(9)
C7 0.0356(17) 0.0239(15) 0.0305(17) 0.0081(12) 0.0100(13) 0.0112(12)
C8 0.0194(14) 0.0168(12) 0.0224(14) 0.0011(11) 0.0061(11) 0.0053(10)
C9 0.0300(15) 0.0146(12) 0.0184(14) 0.0014(10) 0.0129(11) 0.0066(11)
C10 0.0336(16) 0.0257(14) 0.0152(13) -0.0019(11) 0.0011(12) 0.0155(12)
C11 0.0215(14) 0.0212(14) 0.0233(15) -0.0028(11) 0.0088(12) -0.0047(11)
C12 0.0209(16) 0.0442(19) 0.052(2) -0.0010(16) 0.0009(14) 0.0095(13)
C13 0.0533(19) 0.0271(15) 0.0293(17) 0.0046(13) 0.0262(14) 0.0056(13)
N1 0.0395(15) 0.0217(12) 0.0248(13) 0.0030(10) 0.0100(11) 0.0026(10)

loop_
_atom_type_symbol
_atom_type_description
_atom_type_scat_dispersion_real
_atom_type_scat_dispersion_imag
_atom_type_scat_source
C C 0.0033 0.0016 'International Tables Vol C Tables 4.2.6.8 and 6.1.1.4'
H H 0.0000 0.0000 'International Tables Vol C Tables 4.2.6.8 and 6.1.1.4'
N N 0.0061 0.0033 'International Tables Vol C Tables 4.2.6.8 and 6.1.1.4'
O O 0.0106 0.0060 'International Tables Vol C Tables 4.2.6.8 and 6.1.1.4'
Cl Cl 0.1484 0.1585 'International Tables Vol C Tables 4.2.6.8 and 6.1.1.4'

loop_
_geom_angle_atom_site_label_1
_geom_angle_atom_site_label_2
_geom_angle_atom_site_label_3
_geom_angle
_geom_angle_site_symmetry_1
_geom_angle_site_symmetry_3
_geom_angle_publ_flag
C1 O1 H1 113(2) . . ?
O1 C1 C2 124.3(2) . . ?
O1 C1 C6 118.3(2) . . ?
C2 C1 C6 117.4(2) . . ?
C1 C2 C3 121.6(2) . . ?
C1 C2 Cl1 118.67(18) . . ?
C3 C2 Cl1 119.72(18) . . ?
C2 C3 C4 119.9(2) . . ?
C2 C3 Cl2 120.11(17) . . ?
C4 C3 Cl2 119.98(18) . . ?
C5 C4 C3 119.47(19) . . ?
C5 C4 Cl3 120.88(17) . . ?
C3 C4 Cl3 119.65(18) . . ?
C6 C5 C4 120.2(2) . . ?
C6 C5 Cl4 120.01(18) . . ?
C4 C5 Cl4 119.78(18) . . ?
C5 C6 C1 121.4(2) . . ?
C5 C6 Cl5 120.42(17) . . ?
C1 C6 Cl5 118.16(18) . . ?
N1 C7 C8 126.0(2) . . ?
N1 C7 H7A 117.0 . . ?
C8 C7 H7A 117.0 . . ?
C7 C8 C9 118.7(2) . . ?
C7 C8 C12 120.3(2) . . ?
C9 C8 C12 121.0(2) . . ?
C8 C9 C10 116.1(2) . . ?
C8 C9 C13 122.4(2) . . ?
C10 C9 C13 121.5(2) . . ?
C11 C10 C9 119.1(2) . . ?
C11 C10 H10A 120.5 . . ?
C9 C10 H10A 120.5 . . ?
N1 C11 C10 124.5(2) . . ?
N1 C11 H11A 117.8 . . ?
C10 C11 H11A 117.8 . . ?
C8 C12 H12A 109.5 . . ?
C8 C12 H12B 109.5 . . ?
H12A C12 H12B 109.5 . . ?
C8 C12 H12C 109.5 . . ?
H12A C12 H12C 109.5 . . ?
H12B C12 H12C 109.5 . . ?
C9 C13 H13A 109.5 . . ?
C9 C13 H13B 109.5 . . ?
H13A C13 H13B 109.5 . . ?
C9 C13 H13C 109.5 . . ?
H13A C13 H13C 109.5 . . ?
H13B C13 H13C 109.5 . . ?
C7 N1 C11 115.6(2) . . ?

loop_
_geom_bond_atom_site_label_1
_geom_bond_atom_site_label_2
_geom_bond_distance
_geom_bond_site_symmetry_2
_geom_bond_publ_flag
Cl1 C2 1.724(2) . ?
Cl2 C3 1.716(2) . ?
Cl3 C4 1.721(2) . ?
Cl4 C5 1.720(2) . ?
Cl5 C6 1.724(2) . ?
O1 C1 1.339(3) . ?
O1 H1 0.74(3) . ?
C1 C2 1.386(3) . ?
C1 C6 1.404(3) . ?
C2 C3 1.388(3) . ?
C3 C4 1.388(3) . ?
C4 C5 1.383(3) . ?
C5 C6 1.378(3) . ?
C7 N1 1.315(3) . ?
C7 C8 1.369(3) . ?
C7 H7A 0.9500 . ?
C8 C9 1.394(3) . ?
C8 C12 1.510(3) . ?
C9 C10 1.410(3) . ?
C9 C13 1.485(3) . ?
C10 C11 1.378(3) . ?
C10 H10A 0.9500 . ?
C11 N1 1.325(3) . ?
C11 H11A 0.9500 . ?
C12 H12A 0.9800 . ?
C12 H12B 0.9800 . ?
C12 H12C 0.9800 . ?
C13 H13A 0.9800 . ?
C13 H13B 0.9800 . ?
C13 H13C 0.9800 . ?

loop_
_geom_hbond_atom_site_label_D
_geom_hbond_atom_site_label_H
_geom_hbond_atom_site_label_A
_geom_hbond_distance_DH
_geom_hbond_distance_HA
_geom_hbond_distance_DA
_geom_hbond_angle_DHA
_geom_hbond_site_symmetry_A
O1 H1 N1 0.74(3) 1.97(3) 2.685(3) 161(3) .
C11 H11A O1 0.95 2.63 3.331(3) 130.8 2_565

loop_
_cod_related_entry_id
_cod_related_entry_database
_cod_related_entry_code
1 ChemSpider 21119404
